data_7060084
loop_
_publ_author_name
'Shao, Tai-Ming'
'Wei, Zu-Zhuang'
'Luo, Xiao-Ling'
'Qin, Qi-Pin'
'Tan, Ming-Xiong'
'Zeng, Jia-Jing'
'Liang, Chun-Jie'
'Liang, Hong'

_publ_section_title
;
 High cytotoxic and apoptotic effects of platinum(ii) complexes bearing
 the 4-acridinol ligand
;
_journal_issue 45
_journal_name_full 'New Journal of Chemistry'
_journal_page_first 19885
_journal_page_last 19890
_journal_paper_doi 10.1039/D0NJ04753H
_journal_volume 44
_journal_year 2020
_chemical_absolute_configuration ad
_chemical_formula_moiety 'C11 H12 Cl N O2 Pt S'
_chemical_formula_sum 'C11 H12 Cl N O2 Pt S'
_chemical_formula_weight 452.82
_space_group_crystal_system orthorhombic
_space_group_IT_number 33
_space_group_name_Hall 'P 2c -2n'
_space_group_name_H-M_alt 'P n a 21'
_atom_sites_solution_hydrogens geom
_atom_sites_solution_primary direct
_atom_sites_solution_secondary difmap
_audit_creation_date 2019-08-13
_audit_creation_method
;
  Olex2 1.2
  (compiled 2012.05.09 svn.r2324, GUI svn.r4230)
;
_audit_update_record
;
2020-09-23 deposited with the CCDC.	2020-10-29 downloaded from the CCDC.
;
_cell_angle_alpha 90.00
_cell_angle_beta 90.00
_cell_angle_gamma 90.00
_cell_formula_units_Z 4
_cell_length_a 7.28560(10)
_cell_length_b 17.1489(2)
_cell_length_c 9.90310(10)
_cell_measurement_reflns_used 9657
_cell_measurement_temperature 100.00(10)
_cell_measurement_theta_max 76.2350
_cell_measurement_theta_min 2.5600
_cell_volume 1237.29(3)
_computing_cell_refinement 'CrysAlisPro 1.171.40.54a (Rigaku OD, 2019)'
_computing_data_collection 'CrysAlisPro 1.171.40.54a (Rigaku OD, 2019)'
_computing_data_reduction 'CrysAlisPro 1.171.40.54a (Rigaku OD, 2019)'
_computing_molecular_graphics
;
O. V. Dolomanov, L. J. Bourhis, R. J. Gildea, J. A. K. Howard and H. Puschmann,
OLEX2: a complete structure solution, refinement and analysis program.
J. Appl. Cryst. (2009). 42, 339-341.
;
_computing_publication_material
;
O. V. Dolomanov, L. J. Bourhis, R. J. Gildea, J. A. K. Howard and H. Puschmann,
OLEX2: a complete structure solution, refinement and analysis program.
J. Appl. Cryst. (2009). 42, 339-341.
;
_computing_structure_refinement
;
XL, G.M. Sheldrick, Acta Cryst.
(2008). A64, 112-122
;
_computing_structure_solution 'SHELXT 2018/2 (Sheldrick, 2018)'
_diffrn_ambient_environment N~2~
_diffrn_ambient_temperature 100.00(10)
_diffrn_detector 'CCD plate'
_diffrn_detector_area_resol_mean 10.0000
_diffrn_detector_type HyPix
_diffrn_measured_fraction_theta_full 1.0000
_diffrn_measured_fraction_theta_max 0.9629
_diffrn_measurement_details
;
List of Runs (angles in degrees, time in seconds):

  # Type    Start    End  Width  t~exp~   \w     \q     \k     \f   Frames
#--------------------------------------------------------------------------
  1  \w   -172.00-126.00   0.50    0.08    -- -100.00-107.00-167.00   92
  2  \w    131.00 170.00   0.50    0.08    --  105.44  66.00  50.00   78
  3  \w     87.00 123.00   0.50    0.08    --  105.44  66.00  50.00   72
  4  \w     33.00 109.00   0.50    0.08    --  105.44 -58.00  65.00  152
  5  \w   -111.00 -81.00   0.50    0.05    --  -46.37-125.00  90.00   60
  6  \w     18.00  90.00   0.50    0.05    --   46.37-125.00 -90.00  144
  7  \w     37.00 115.00   0.50    0.05    --   46.37  58.00-153.00  156
  8  \w   -168.00-105.00   0.50    0.08    -- -100.00 -45.00 -60.00  126
  9  \w   -118.00 -92.00   0.50    0.08    -- -100.00-107.00-167.00   52
 10  \w     49.00  75.00   0.50    0.08    --  105.44 -94.00-120.00   52
 11  \w    -28.00  -3.00   0.50    0.50    --  -46.37  58.00-153.00   50
 12  \w   -132.00 -92.00   0.50    0.80    -- -100.00 -61.00 150.00   80
 13  \w     71.00 117.00   0.50    0.80    --  107.00-125.00  30.00   92
 14  \w     35.00  83.00   0.50    0.80    --  107.00 -15.00  60.00   96
 15  \w     90.00 124.00   0.50    0.80    --  107.00 -15.00  60.00   68
 16  \w     93.00 134.00   0.50    0.80    --  107.00  30.00  30.00   82
 17  \w    153.00 178.00   0.50    0.80    --  107.00  30.00  30.00   50
 18  \w     36.00  61.00   0.50    0.80    --  107.00-125.00  30.00   50
 19  \w     37.00  62.00   0.50    0.80    --  107.00-125.00 120.00   50
 20  \w     48.00  99.00   0.50    0.80    --  107.00 -94.00  30.00  102
 21  \w     23.00 118.00   0.50    0.50    --   46.37  77.00 -30.00  190
 22  \w    -25.00  63.00   0.50    0.50    --   46.37 -58.00  65.00  176
 23  \w     23.00 118.00   0.50    0.50    --   46.37  77.00 -90.00  190
 24  \w     23.00 118.00   0.50    0.50    --   46.37  77.00  90.00  190
 25  \w   -175.00-136.00   0.50    0.80    -- -100.00 -30.00 150.00   78
 26  \w   -173.00 -76.00   0.50    0.80    -- -100.00 -77.00-120.00  194
 27  \w     34.00 109.00   0.50    0.80    --  107.00 -94.00-150.00  150
 28  \w     50.00  75.00   0.50    0.50    --   46.37  58.00-153.00   50
;
_diffrn_measurement_device 'four-circle diffractometer'
_diffrn_measurement_device_type 'XtaLAB Synergy R, DW system, HyPix'
_diffrn_measurement_method '\w scans'
_diffrn_orient_matrix_type 'CrysAlisPro convention (1999,Acta A55,543-557)'
_diffrn_orient_matrix_UB_11 -0.1041745000
_diffrn_orient_matrix_UB_12 -0.0732576000
_diffrn_orient_matrix_UB_13 -0.0657236000
_diffrn_orient_matrix_UB_21 0.1008218000
_diffrn_orient_matrix_UB_22 -0.1321724000
_diffrn_orient_matrix_UB_23 0.0202962000
_diffrn_orient_matrix_UB_31 -0.1539576000
_diffrn_orient_matrix_UB_32 -0.0369030000
_diffrn_orient_matrix_UB_33 0.0577753000
_diffrn_radiation_monochromator mirror
_diffrn_radiation_probe x-ray
_diffrn_radiation_type 'Cu K\a'
_diffrn_radiation_wavelength 1.54184
_diffrn_reflns_av_R_equivalents 0.0669
_diffrn_reflns_av_unetI/netI 0.0370
_diffrn_reflns_limit_h_max 8
_diffrn_reflns_limit_h_min -8
_diffrn_reflns_limit_k_max 20
_diffrn_reflns_limit_k_min -20
_diffrn_reflns_limit_l_max 11
_diffrn_reflns_limit_l_min -11
_diffrn_reflns_number 10433
_diffrn_reflns_theta_full 68.17
_diffrn_reflns_theta_max 68.17
_diffrn_reflns_theta_min 5.16
_diffrn_source 'Rotating-anode X-ray tube'
_diffrn_source_type 'Rigaku (Cu) X-ray Source'
_exptl_absorpt_coefficient_mu 24.695
_exptl_absorpt_correction_T_max 1.00000
_exptl_absorpt_correction_T_min 0.21136
_exptl_absorpt_correction_type multi-scan
_exptl_absorpt_process_details
;
CrysAlisPro 1.171.40.54a (Rigaku Oxford Diffraction, 2019)
Empirical absorption correction using spherical harmonics,
 implemented in SCALE3 ABSPACK scaling algorithm.
;
_exptl_crystal_colour yellow
_exptl_crystal_colour_primary yellow
_exptl_crystal_density_diffrn 2.431
_exptl_crystal_density_method 'not measured'
_exptl_crystal_description needle
_exptl_crystal_F_000 848
_exptl_crystal_size_max 0.1
_exptl_crystal_size_mid 0.1
_exptl_crystal_size_min 0.1
_refine_diff_density_max 1.093
_refine_diff_density_min -1.152
_refine_diff_density_rms 0.148
_refine_ls_abs_structure_details 'Flack H D (1983), Acta Cryst. A39, 876-881'
_refine_ls_abs_structure_Flack 0.003(12)
_refine_ls_extinction_coef 0.00015(3)
_refine_ls_extinction_expression Fc^*^=kFc[1+0.001xFc^2^\l^3^/sin(2\q)]^-1/4^
_refine_ls_extinction_method SHELXL
_refine_ls_goodness_of_fit_ref 1.074
_refine_ls_hydrogen_treatment mixed
_refine_ls_matrix_type full
_refine_ls_number_parameters 157
_refine_ls_number_reflns 2214
_refine_ls_number_restraints 1
_refine_ls_restrained_S_all 1.074
_refine_ls_R_factor_all 0.0245
_refine_ls_R_factor_gt 0.0236
_refine_ls_shift/su_max 0.002
_refine_ls_shift/su_mean 0.000
_refine_ls_structure_factor_coef Fsqd
_refine_ls_weighting_details 'calc w=1/[\s^2^(Fo^2^)+(0.0382P)^2^+0.0000P] where P=(Fo^2^+2Fc^2^)/3'
_refine_ls_weighting_scheme calc
_refine_ls_wR_factor_gt 0.0583
_refine_ls_wR_factor_ref 0.0592
_reflns_number_gt 2173
_reflns_number_total 2214
_reflns_threshold_expression >2sigma(I)
_cod_data_source_file d0nj04753h2.cif
_cod_data_source_block weizzh_190708
_cod_database_code 7060084
_diffrn_oxdiff_digest_frames
;
01ed5262aea5bb349b74b40d3adce5828f0098420fe
;
_reflns_odcompleteness_completeness 100.00
_reflns_odcompleteness_iscentric 1
_reflns_odcompleteness_theta 66.97
_olex2_submission_special_instructions 'No special instructions were received'
_oxdiff_exptl_absorpt_empirical_details
;
Empirical correction (ABSPACK) includes:
- Absorption correction using spherical harmonics
- Frame scaling
;
_oxdiff_exptl_absorpt_empirical_full_max 7.724
_oxdiff_exptl_absorpt_empirical_full_min 0.170

loop_
_space_group_symop_id
_space_group_symop_operation_xyz
1 'x, y, z'
2 '-x, -y, z+1/2'
3 'x+1/2, -y+1/2, z'
4 '-x+1/2, y+1/2, z+1/2'

loop_
_atom_site_label
_atom_site_type_symbol
_atom_site_fract_x
_atom_site_fract_y
_atom_site_fract_z
_atom_site_U_iso_or_equiv
_atom_site_adp_type
_atom_site_occupancy
_atom_site_symmetry_multiplicity
_atom_site_calc_flag
_atom_site_refinement_flags
_atom_site_disorder_assembly
_atom_site_disorder_group
C1 C 0.5154(7) 0.8504(4) 0.5137(7) 0.0168(12) Uani 1 1 d . . .
C2 C 0.5311(7) 0.9230(4) 0.4562(6) 0.0198(13) Uani 1 1 d . . .
H2 H 0.5123 0.9676 0.5078 0.024 Uiso 1 1 calc R . .
C3 C 0.5763(8) 0.9292(3) 0.3176(6) 0.0246(12) Uani 1 1 d . . .
H3 H 0.5837 0.9784 0.2785 0.029 Uiso 1 1 calc R . .
C4 C 0.6097(7) 0.8640(3) 0.2385(5) 0.0214(11) Uani 1 1 d . . .
H4 H 0.6423 0.8696 0.1482 0.026 Uiso 1 1 calc R . .
C5 C 0.5940(8) 0.7894(3) 0.2959(6) 0.0181(10) Uani 1 1 d . . .
C6 C 0.5464(8) 0.7835(4) 0.4336(8) 0.0152(14) Uani 1 1 d . . .
C7 C 0.5551(8) 0.6477(4) 0.4266(7) 0.0200(13) Uani 1 1 d . . .
H7 H 0.5412 0.5997 0.4692 0.024 Uiso 1 1 calc R . .
C8 C 0.6034(8) 0.6494(3) 0.2889(5) 0.0209(12) Uani 1 1 d . . .
H8 H 0.6192 0.6030 0.2416 0.025 Uiso 1 1 calc R . .
C9 C 0.6269(8) 0.7192(3) 0.2253(5) 0.0180(14) Uani 1 1 d . . .
H9 H 0.6645 0.7205 0.1356 0.022 Uiso 1 1 calc R . .
C10 C 0.2598(7) 0.5840(3) 0.8473(5) 0.0206(10) Uani 1 1 d . . .
H10A H 0.1579 0.5909 0.7870 0.031 Uiso 1 1 calc R . .
H10B H 0.2487 0.6197 0.9216 0.031 Uiso 1 1 calc R . .
H10C H 0.2604 0.5315 0.8809 0.031 Uiso 1 1 calc R . .
C11 C 0.6298(7) 0.5863(3) 0.8896(5) 0.0223(10) Uani 1 1 d . . .
H11A H 0.6202 0.5335 0.9209 0.033 Uiso 1 1 calc R . .
H11B H 0.6063 0.6214 0.9632 0.033 Uiso 1 1 calc R . .
H11C H 0.7511 0.5953 0.8551 0.033 Uiso 1 1 calc R . .
Cl1 Cl 0.4256(2) 0.76202(7) 0.91723(14) 0.0173(3) Uani 1 1 d . . .
N1 N 0.5287(6) 0.7121(3) 0.4974(6) 0.0140(11) Uani 1 1 d . . .
O1 O 0.4695(5) 0.8410(2) 0.6448(4) 0.0146(9) Uani 1 1 d . . .
O2 O 0.4900(5) 0.5397(3) 0.6598(3) 0.0233(10) Uani 1 1 d . . .
Pt1 Pt 0.47260(2) 0.725576(10) 0.69627(3) 0.01279(10) Uani 1 1 d . . .
S S 0.46701(15) 0.60247(8) 0.75980(13) 0.0153(3) Uani 1 1 d . . .

loop_
_atom_site_aniso_label
_atom_site_aniso_U_11
_atom_site_aniso_U_22
_atom_site_aniso_U_33
_atom_site_aniso_U_23
_atom_site_aniso_U_13
_atom_site_aniso_U_12
C1 0.013(2) 0.020(3) 0.017(3) -0.004(2) -0.0015(19) -0.0019(17)
C2 0.023(3) 0.018(3) 0.018(3) -0.001(2) 0.000(2) 0.0044(19)
C3 0.026(3) 0.022(3) 0.025(3) 0.009(2) -0.004(2) 0.002(2)
C4 0.021(3) 0.025(3) 0.018(3) 0.0045(18) -0.0010(19) 0.001(2)
C5 0.017(3) 0.025(3) 0.013(2) 0.002(2) 0.000(2) 0.000(2)
C6 0.009(3) 0.018(3) 0.019(4) 0.000(2) -0.001(2) 0.0005(18)
C7 0.024(3) 0.017(3) 0.019(3) 0.000(2) 0.000(2) -0.003(2)
C8 0.023(3) 0.024(3) 0.016(3) -0.001(2) 0.001(2) 0.000(2)
C9 0.017(3) 0.028(3) 0.009(4) 0.0020(16) -0.003(2) 0.0017(17)
C10 0.020(3) 0.024(3) 0.018(2) 0.008(2) 0.006(2) -0.0059(19)
C11 0.023(3) 0.020(3) 0.024(3) 0.003(2) -0.008(2) 0.0025(19)
Cl1 0.0184(6) 0.0208(6) 0.0126(6) 0.0005(5) 0.0027(5) 0.0021(5)
N1 0.016(3) 0.019(3) 0.007(3) 0.000(2) 0.0041(17) 0.0011(15)
O1 0.025(2) 0.015(2) 0.0038(17) -0.0020(15) -0.0012(12) 0.0039(12)
O2 0.047(2) 0.017(2) 0.006(2) -0.0055(15) 0.0056(13) -0.0006(14)
Pt1 0.01497(15) 0.01292(14) 0.01048(15) 0.00042(12) 0.0001(2) 0.00033(5)
S 0.0193(7) 0.0122(7) 0.0145(7) -0.0004(5) 0.0004(4) -0.0005(4)

loop_
_atom_type_symbol
_atom_type_description
_atom_type_scat_dispersion_real
_atom_type_scat_dispersion_imag
_atom_type_scat_source
C C 0.0181 0.0091 'International Tables Vol C Tables 4.2.6.8 and 6.1.1.4'
H H 0.0000 0.0000 'International Tables Vol C Tables 4.2.6.8 and 6.1.1.4'
Cl Cl 0.3639 0.7018 'International Tables Vol C Tables 4.2.6.8 and 6.1.1.4'
N N 0.0311 0.0180 'International Tables Vol C Tables 4.2.6.8 and 6.1.1.4'
O O 0.0492 0.0322 'International Tables Vol C Tables 4.2.6.8 and 6.1.1.4'
Pt Pt -4.5932 6.9264 'International Tables Vol C Tables 4.2.6.8 and 6.1.1.4'
S S 0.3331 0.5567 'International Tables Vol C Tables 4.2.6.8 and 6.1.1.4'

loop_
_geom_angle_atom_site_label_1
_geom_angle_atom_site_label_2
_geom_angle_atom_site_label_3
_geom_angle
_geom_angle_site_symmetry_1
_geom_angle_site_symmetry_3
_geom_angle_publ_flag
C2 C1 C6 119.3(6) . . ?
O1 C1 C2 121.8(5) . . ?
O1 C1 C6 118.8(6) . . ?
C1 C2 H2 120.3 . . ?
C1 C2 C3 119.3(6) . . ?
C3 C2 H2 120.3 . . ?
C2 C3 H3 119.0 . . ?
C4 C3 C2 121.9(5) . . ?
C4 C3 H3 119.0 . . ?
C3 C4 H4 120.3 . . ?
C3 C4 C5 119.4(5) . . ?
C5 C4 H4 120.3 . . ?
C4 C5 C6 118.6(5) . . ?
C4 C5 C9 124.2(5) . . ?
C6 C5 C9 117.3(5) . . ?
C5 C6 C1 121.5(6) . . ?
N1 C6 C1 116.6(7) . . ?
N1 C6 C5 121.9(6) . . ?
C8 C7 H7 118.9 . . ?
N1 C7 H7 118.9 . . ?
N1 C7 C8 122.1(6) . . ?
C7 C8 H8 120.1 . . ?
C9 C8 C7 119.8(5) . . ?
C9 C8 H8 120.1 . . ?
C5 C9 H9 120.1 . . ?
C8 C9 C5 119.9(5) . . ?
C8 C9 H9 120.1 . . ?
H10A C10 H10B 109.5 . . ?
H10A C10 H10C 109.5 . . ?
H10B C10 H10C 109.5 . . ?
S C10 H10A 109.5 . . ?
S C10 H10B 109.5 . . ?
S C10 H10C 109.5 . . ?
H11A C11 H11B 109.5 . . ?
H11A C11 H11C 109.5 . . ?
H11B C11 H11C 109.5 . . ?
S C11 H11A 109.5 . . ?
S C11 H11B 109.5 . . ?
S C11 H11C 109.5 . . ?
C6 N1 Pt1 111.2(5) . . ?
C7 N1 C6 118.9(6) . . ?
C7 N1 Pt1 129.8(5) . . ?
C1 O1 Pt1 110.6(4) . . ?
N1 Pt1 Cl1 170.36(16) . . ?
N1 Pt1 O1 82.5(2) . . ?
N1 Pt1 S 99.93(17) . . ?
O1 Pt1 Cl1 88.41(12) . . ?
O1 Pt1 S 177.25(11) . . ?
S Pt1 Cl1 89.20(5) . . ?
C10 S C11 100.8(2) . . ?
C10 S Pt1 109.08(18) . . ?
C11 S Pt1 110.18(18) . . ?
O2 S C10 107.2(2) . . ?
O2 S C11 107.3(2) . . ?
O2 S Pt1 120.43(18) . . ?

loop_
_geom_bond_atom_site_label_1
_geom_bond_atom_site_label_2
_geom_bond_distance
_geom_bond_site_symmetry_2
_geom_bond_publ_flag
C1 C2 1.373(10) . ?
C1 C6 1.414(9) . ?
C1 O1 1.351(8) . ?
C2 H2 0.9300 . ?
C2 C3 1.415(9) . ?
C3 H3 0.9300 . ?
C3 C4 1.387(8) . ?
C4 H4 0.9300 . ?
C4 C5 1.403(8) . ?
C5 C6 1.411(10) . ?
C5 C9 1.414(7) . ?
C6 N1 1.383(8) . ?
C7 H7 0.9300 . ?
C7 C8 1.409(9) . ?
C7 N1 1.322(9) . ?
C8 H8 0.9300 . ?
C8 C9 1.363(7) . ?
C9 H9 0.9300 . ?
C10 H10A 0.9600 . ?
C10 H10B 0.9600 . ?
C10 H10C 0.9600 . ?
C10 S 1.769(5) . ?
C11 H11A 0.9600 . ?
C11 H11B 0.9600 . ?
C11 H11C 0.9600 . ?
C11 S 1.771(5) . ?
Cl1 Pt1 2.3013(14) . ?
N1 Pt1 2.025(6) . ?
O1 Pt1 2.044(4) . ?
O2 S 1.472(4) . ?
Pt1 S 2.2032(14) . ?

loop_
_geom_torsion_atom_site_label_1
_geom_torsion_atom_site_label_2
_geom_torsion_atom_site_label_3
_geom_torsion_atom_site_label_4
_geom_torsion
_geom_torsion_site_symmetry_1
_geom_torsion_site_symmetry_2
_geom_torsion_site_symmetry_3
_geom_torsion_site_symmetry_4
_geom_torsion_publ_flag
C1 C2 C3 C4 -1.6(8) . . . . ?
C1 C6 N1 C7 179.6(5) . . . . ?
C1 C6 N1 Pt1 -2.6(6) . . . . ?
C1 O1 Pt1 Cl1 172.9(3) . . . . ?
C1 O1 Pt1 N1 -3.8(3) . . . . ?
C1 O1 Pt1 S -158(2) . . . . ?
C2 C1 C6 C5 0.3(8) . . . . ?
C2 C1 C6 N1 179.9(5) . . . . ?
C2 C1 O1 Pt1 -177.1(4) . . . . ?
C2 C3 C4 C5 1.7(8) . . . . ?
C3 C4 C5 C6 -0.7(8) . . . . ?
C3 C4 C5 C9 -179.2(5) . . . . ?
C4 C5 C6 C1 -0.3(9) . . . . ?
C4 C5 C6 N1 -179.8(5) . . . . ?
C4 C5 C9 C8 -178.3(5) . . . . ?
C5 C6 N1 C7 -0.8(9) . . . . ?
C5 C6 N1 Pt1 177.0(5) . . . . ?
C6 C1 C2 C3 0.6(8) . . . . ?
C6 C1 O1 Pt1 3.5(6) . . . . ?
C6 C5 C9 C8 3.2(9) . . . . ?
C6 N1 Pt1 Cl1 -16.6(10) . . . . ?
C6 N1 Pt1 O1 3.4(4) . . . . ?
C6 N1 Pt1 S -177.8(3) . . . . ?
C7 C8 C9 C5 -3.1(9) . . . . ?
C7 N1 Pt1 Cl1 160.9(6) . . . . ?
C7 N1 Pt1 O1 -179.0(5) . . . . ?
C7 N1 Pt1 S -0.3(5) . . . . ?
C8 C7 N1 C6 1.0(9) . . . . ?
C8 C7 N1 Pt1 -176.3(4) . . . . ?
C9 C5 C6 C1 178.3(5) . . . . ?
C9 C5 C6 N1 -1.2(9) . . . . ?
Cl1 Pt1 S C10 55.18(18) . . . . ?
Cl1 Pt1 S C11 -54.6(2) . . . . ?
Cl1 Pt1 S O2 179.7(2) . . . . ?
N1 C7 C8 C9 0.9(9) . . . . ?
N1 Pt1 S C10 -127.9(2) . . . . ?
N1 Pt1 S C11 122.3(2) . . . . ?
N1 Pt1 S O2 -3.4(2) . . . . ?
O1 C1 C2 C3 -178.8(5) . . . . ?
O1 C1 C6 C5 179.7(5) . . . . ?
O1 C1 C6 N1 -0.7(8) . . . . ?
O1 Pt1 S C10 26(2) . . . . ?
O1 Pt1 S C11 -84(2) . . . . ?
O1 Pt1 S O2 150(2) . . . . ?
